data_1525214
loop_
_publ_author_name
'Schlenker, J.L.'
'Pluth, J.J.'
'Smith, J.V.'

_publ_section_title
;
 Position of cations and molecules in zeolites with the mordenite -type
 framework. VII. Dehydrated Rb-mordenite
;
_journal_name_full 'Materials Research Bulletin'
_journal_page_first 901
_journal_page_last 905
_journal_volume 13
_journal_year 1978
_chemical_formula_sum 'Al8 Cs5.5 O96 Si40'
_chemical_name_systematic 'Cs5.5 (Al8 Si40 O96)'
_space_group_IT_number 63
_symmetry_space_group_name_Hall '-C 2c 2'
_symmetry_space_group_name_H-M 'C m c m'
_cell_angle_alpha 90
_cell_angle_beta 90
_cell_angle_gamma 90
_cell_formula_units_Z 1
_cell_length_a 18.193
_cell_length_b 20.47
_cell_length_c 7.506
_cell_volume 2795.315
_citation_journal_id_ASTM MRBUAC
_cod_data_source_file Schlenker_MRBUAC_1978_359.cif
_cod_data_source_block Al8Cs5.5O96Si40
_cod_database_code 1525214

loop_
_symmetry_equiv_pos_as_xyz
x,y,z
-x,-y,z+1/2
x,-y,-z
-x,y,-z+1/2
-x,-y,-z
x,y,-z-1/2
-x,y,z
x,-y,z-1/2
x+1/2,y+1/2,z
-x+1/2,-y+1/2,z+1/2
x+1/2,-y+1/2,-z
-x+1/2,y+1/2,-z+1/2
-x+1/2,-y+1/2,-z
x+1/2,y+1/2,-z-1/2
-x+1/2,y+1/2,z
x+1/2,-y+1/2,z-1/2

loop_
_atom_site_label
_atom_site_type_symbol
_atom_site_fract_x
_atom_site_fract_y
_atom_site_fract_z
_atom_site_occupancy
_atom_site_U_iso_or_equiv
Al1 Al+3 0.1982 0.4269 0.5407 0.1667 0.0
Si3 Si+4 0.0857 0.3819 0.25 0.8333 0.0
Al2 Al+3 0.1964 0.1907 0.5444 0.1667 0.0
Si4 Si+4 0.0853 0.225 0.25 0.8333 0.0
Cs3 Cs+1 0.1199 0.0074 0.75 0.219 0.0
Si1 Si+4 0.1982 0.4269 0.5407 0.8333 0.0
Al4 Al+3 0.0853 0.225 0.25 0.1667 0.0
Cs1 Cs+1 0 0.4296 0.75 0.473 0.0
O3 O-2 0.2633 0.3776 0.4896 1 0.0
Si2 Si+4 0.1964 0.1907 0.5444 0.8333 0.0
O6 O-2 0.175 0.4205 0.75 1 0.0
O8 O-2 0.25 0.25 0.5 1 0.0
O1 O-2 0.1247 0.4132 0.4375 1 0.0
O2 O-2 0.1231 0.1939 0.4254 1 0.0
O5 O-2 0.1687 0.1935 0.75 1 0.0
Cs2 Cs+1 0 0.1432 0.75 0.465 0.0
O10 O-2 0 0.2029 0.25 1 0.0
Al3 Al+3 0.0857 0.3819 0.25 0.1667 0.0
O4 O-2 0.0921 0.3028 0.25 1 0.0
O7 O-2 0.2287 0.5 0.5 1 0.0
O9 O-2 0 0.4096 0.25 1 0.0
